data_1558145
loop_
_publ_author_name
'Husain, Ali'
'Ganesan, Asaithampi'
'Machacek, Miloslav'
'Cerveny, Lukas'
'Kubat, Pavel'
'Ghazal, Basma'
'Zimcik, Petr'
'Makhseed, Saad'

_publ_section_title
;
 Dually directional glycosylated phthalocyanines as extracellular
 red-emitting fluorescent probes.
;
_journal_issue 28
_journal_name_full 'Dalton transactions (Cambridge, England : 2003)'
_journal_page_first 9605
_journal_page_last 9617
_journal_paper_doi 10.1039/d0dt01180k
_journal_volume 49
_journal_year 2020
_chemical_formula_sum 'C46 H36 N4 O6'
_chemical_formula_weight 740.79
_space_group_crystal_system triclinic
_space_group_IT_number 2
_space_group_name_Hall '-P 1'
_space_group_name_H-M_alt 'P -1'
_atom_sites_solution_hydrogens geom
_audit_block_doi 10.5517/ccdc.csd.cc23yg1l
_audit_creation_method SHELXL-2017/1
_audit_update_record
;
2019-11-10 deposited with the CCDC.	2020-05-27 downloaded from the CCDC.
;
_cell_angle_alpha 65.879(5)
_cell_angle_beta 83.922(6)
_cell_angle_gamma 82.056(6)
_cell_formula_units_Z 1
_cell_length_a 8.4034(9)
_cell_length_b 10.6002(11)
_cell_length_c 12.8112(14)
_cell_measurement_reflns_used 3822
_cell_measurement_temperature 150(2)
_cell_measurement_theta_max 25.0
_cell_measurement_theta_min 3.0
_cell_volume 1030.0(2)
_computing_structure_refinement 'SHELXL-2017/1 (Sheldrick, 2017)'
_diffrn_ambient_temperature 150(2)
_diffrn_detector_area_resol_mean 10.000
_diffrn_measured_fraction_theta_full 0.996
_diffrn_measured_fraction_theta_max 0.996
_diffrn_measurement_device_type 'Rigaku R-AXIS RAPID'
_diffrn_measurement_method \w
_diffrn_radiation_type 'Mo K\a'
_diffrn_radiation_wavelength 0.71075
_diffrn_reflns_av_R_equivalents 0.0390
_diffrn_reflns_av_unetI/netI 0.0512
_diffrn_reflns_Laue_measured_fraction_full 0.996
_diffrn_reflns_Laue_measured_fraction_max 0.996
_diffrn_reflns_limit_h_max 9
_diffrn_reflns_limit_h_min -9
_diffrn_reflns_limit_k_max 12
_diffrn_reflns_limit_k_min -12
_diffrn_reflns_limit_l_max 14
_diffrn_reflns_limit_l_min -15
_diffrn_reflns_number 8066
_diffrn_reflns_point_group_measured_fraction_full 0.996
_diffrn_reflns_point_group_measured_fraction_max 0.996
_diffrn_reflns_theta_full 25.014
_diffrn_reflns_theta_max 25.013
_diffrn_reflns_theta_min 3.004
_exptl_absorpt_coefficient_mu 0.080
_exptl_absorpt_correction_T_max 0.996
_exptl_absorpt_correction_T_min 0.984
_exptl_absorpt_correction_type multi-scan
_exptl_absorpt_process_details 'ABSCOR (Rigaku, 1995)'
_exptl_crystal_colour Colorless
_exptl_crystal_density_diffrn 1.194
_exptl_crystal_description Platelet
_exptl_crystal_F_000 388
_exptl_crystal_size_max 0.200
_exptl_crystal_size_mid 0.160
_exptl_crystal_size_min 0.050
_refine_diff_density_max 0.847
_refine_diff_density_min -0.735
_refine_diff_density_rms 0.092
_refine_ls_extinction_method none
_refine_ls_goodness_of_fit_ref 1.238
_refine_ls_hydrogen_treatment constr
_refine_ls_matrix_type full
_refine_ls_number_parameters 291
_refine_ls_number_reflns 3608
_refine_ls_number_restraints 82
_refine_ls_restrained_S_all 1.228
_refine_ls_R_factor_all 0.1472
_refine_ls_R_factor_gt 0.1059
_refine_ls_shift/su_max 0.000
_refine_ls_shift/su_mean 0.000
_refine_ls_structure_factor_coef Fsqd
_refine_ls_weighting_details 'w=1/[\s^2^(Fo^2^)+(0.2000P)^2^] where P=(Fo^2^+2Fc^2^)/3'
_refine_ls_weighting_scheme calc
_refine_ls_wR_factor_gt 0.3056
_refine_ls_wR_factor_ref 0.3483
_reflns_Friedel_coverage 0.000
_reflns_number_gt 2152
_reflns_number_total 3608
_reflns_threshold_expression 'I > 2\s(I)'
_cod_data_source_file d0dt01180k2.cif
_cod_data_source_block shelxl
_cod_depositor_comments
;
The following automatic conversions were performed:

data item '_exptl_absorpt_correction_type' value 'Multi-scan' was
changed to 'multi-scan' in accordance with the
/home/data/users/saulius/crontab/automatic-downloads/rss-feeds/RSC/lib/dictionaries/cif_core.dic
dictionary named 'cif_core.dic' version 2.4.2 last updated on
2011-04-26.

Automatic conversion script
Id: cif_fix_values 7556 2019-12-06 15:28:31Z antanas 

 Adding full bibliography for 1558144--1558146.cif.
;
_cod_original_cell_volume 1030.01(19)
_cod_database_code 1558145
_shelx_shelxl_version_number 2017/1
_shelx_space_group_comment
;
The symmetry employed for this shelxl refinement is uniquely defined
by the following loop, which should always be used as a source of
symmetry information in preference to the above space-group names.
They are only intended as comments.
;
_shelx_estimated_absorpt_t_min 0.984
_shelx_estimated_absorpt_t_max 0.996

loop_
_space_group_symop_operation_xyz
'x, y, z'
'-x, -y, -z'

loop_
_atom_site_label
_atom_site_type_symbol
_atom_site_fract_x
_atom_site_fract_y
_atom_site_fract_z
_atom_site_U_iso_or_equiv
_atom_site_adp_type
_atom_site_occupancy
_atom_site_site_symmetry_order
_atom_site_calc_flag
_atom_site_refinement_flags_posn
_atom_site_refinement_flags_adp
_atom_site_refinement_flags_occupancy
_atom_site_disorder_assembly
_atom_site_disorder_group
O1 O 0.5303(3) 0.6427(3) 0.7655(2) 0.0552(8) Uani 1 1 d . . . . .
O2 O 0.6215(3) 0.9136(3) 0.7934(2) 0.0558(8) Uani 1 1 d . . . . .
N1 N 1.1180(4) 0.8496(4) 0.4848(3) 0.0647(11) Uani 1 1 d . . . . .
N2 N 0.8187(4) 1.0353(4) 0.2368(3) 0.0631(11) Uani 1 1 d . . . . .
C1 C 0.5956(4) 0.7202(4) 0.6602(3) 0.0461(10) Uani 1 1 d . . . . .
C2 C 0.7580(4) 0.7390(4) 0.6386(3) 0.0460(10) Uani 1 1 d . . . . .
H2 H 0.830125 0.697721 0.698723 0.055 Uiso 1 1 calc R U . . .
C3 C 0.8137(4) 0.8188(4) 0.5281(3) 0.0428(9) Uani 1 1 d . . . . .
C4 C 0.7070(4) 0.8842(4) 0.4395(3) 0.0456(10) Uani 1 1 d . . . . .
C5 C 0.5439(4) 0.8639(4) 0.4634(3) 0.0502(10) Uani 1 1 d . . . . .
H5 H 0.470795 0.906318 0.404001 0.060 Uiso 1 1 calc R U . . .
C6 C 0.4886(4) 0.7831(4) 0.5723(3) 0.0515(11) Uani 1 1 d . . . . .
H6 H 0.377607 0.770041 0.587877 0.062 Uiso 1 1 calc R U . . .
C7 C 0.6273(4) 0.5875(4) 0.8597(4) 0.0534(11) Uani 1 1 d . . . . .
C8 C 0.6345(4) 0.6643(4) 0.9236(3) 0.0504(11) Uani 1 1 d . . . . .
C9 C 0.7199(4) 0.6011(4) 1.0232(3) 0.0539(11) Uani 1 1 d . . . . .
H9 H 0.728281 0.652489 1.067831 0.065 Uiso 1 1 calc R U . . .
C10 C 0.7932(4) 0.4650(5) 1.0590(4) 0.0586(13) Uani 1 1 d . . . . .
C11 C 0.7817(5) 0.3929(5) 0.9923(4) 0.0594(12) Uani 1 1 d . . . . .
H11 H 0.831707 0.300260 1.015854 0.071 Uiso 1 1 calc R U . . .
C12 C 0.6998(5) 0.4504(5) 0.8919(4) 0.0586(12) Uani 1 1 d . . . . .
C13 C 0.5477(5) 0.8081(4) 0.8910(3) 0.0557(11) Uani 1 1 d . . . . .
H13A H 0.435913 0.806411 0.874125 0.067 Uiso 1 1 calc R U . . .
H13B H 0.542339 0.833969 0.957444 0.067 Uiso 1 1 calc R U . . .
C14 C 0.7808(5) 0.9291(5) 0.8115(4) 0.0595(12) Uani 1 1 d . . . . .
H14A H 0.822507 1.005046 0.742686 0.071 Uiso 1 1 calc R U . . .
H14B H 0.850553 0.842397 0.820607 0.071 Uiso 1 1 calc R U . . .
C15 C 0.7920(5) 0.9600(5) 0.9121(4) 0.0624(12) Uani 1 1 d . . . . .
C16 C 0.8025(6) 0.9797(6) 0.9954(5) 0.0749(14) Uani 1 1 d . . . . .
H16 H 0.810997 0.995590 1.062341 0.090 Uiso 1 1 calc R U . . .
C17 C 0.8807(5) 0.3997(5) 1.1698(4) 0.0714(15) Uani 1 1 d . . . . .
H17A H 0.883695 0.298327 1.199703 0.107 Uiso 1 1 calc R U . . .
H17B H 0.823836 0.432818 1.226165 0.107 Uiso 1 1 calc R U . . .
H17C H 0.990790 0.425910 1.154958 0.107 Uiso 1 1 calc R U . . .
C18 C 0.6817(9) 0.3675(7) 0.8253(6) 0.1054(13) Uani 1 1 d . U . . .
H18A H 0.745882 0.276559 0.861676 0.127 Uiso 0.455(5) 1 calc R U P A 1
H18B H 0.567533 0.349202 0.835215 0.127 Uiso 0.455(5) 1 calc R U P A 1
H18C H 0.572656 0.387247 0.796044 0.127 Uiso 0.545(5) 1 calc R U P A -1
H18D H 0.703061 0.266697 0.872098 0.127 Uiso 0.545(5) 1 calc R U P A -1
O3A O 0.7208(15) 0.4150(12) 0.7163(10) 0.1060(13) Uani 0.455(5) 1 d . U P A 1
C19A C 0.628(2) 0.3563(16) 0.6512(13) 0.1064(13) Uani 0.455(5) 1 d . U P A 1
H19A H 0.676162 0.386985 0.571814 0.128 Uiso 0.455(5) 1 calc R U P A 1
H19B H 0.649373 0.253749 0.686858 0.128 Uiso 0.455(5) 1 calc R U P A 1
C20A C 0.458(2) 0.3906(16) 0.6446(13) 0.1069(14) Uani 0.455(5) 1 d . U P A 1
C21A C 0.310(2) 0.3977(16) 0.6554(13) 0.1086(19) Uani 0.455(5) 1 d . U P A 1
H21A H 0.195411 0.403233 0.663733 0.130 Uiso 0.455(5) 1 calc R U P A 1
O3B O 0.8135(13) 0.4192(10) 0.7246(8) 0.1058(13) Uani 0.545(5) 1 d . U P A -1
C19B C 0.7802(16) 0.3806(13) 0.6340(10) 0.1066(13) Uani 0.545(5) 1 d D U P A -1
H19C H 0.665282 0.406510 0.616700 0.128 Uiso 0.545(5) 1 calc R U P A -1
H19D H 0.804260 0.278970 0.657555 0.128 Uiso 0.545(5) 1 calc R U P A -1
C20B C 0.8857(16) 0.4571(13) 0.5290(11) 0.1081(14) Uani 0.545(5) 1 d D U P A -1
C21B C 0.9772(16) 0.5081(14) 0.4527(10) 0.1118(19) Uani 0.545(5) 1 d D U P A -1
H21B H 1.051713 0.549667 0.390625 0.134 Uiso 0.545(5) 1 calc R U P A -1
C22 C 0.9840(5) 0.8354(4) 0.5043(3) 0.0488(10) Uani 1 1 d . . . . .
C23 C 0.7668(4) 0.9680(4) 0.3276(3) 0.0500(10) Uani 1 1 d . . . . .

loop_
_atom_site_aniso_label
_atom_site_aniso_U_11
_atom_site_aniso_U_22
_atom_site_aniso_U_33
_atom_site_aniso_U_23
_atom_site_aniso_U_13
_atom_site_aniso_U_12
O1 0.0383(14) 0.0667(19) 0.0439(16) -0.0028(14) 0.0028(11) -0.0170(13)
O2 0.0527(17) 0.0529(17) 0.0445(17) -0.0014(13) 0.0002(12) -0.0096(13)
N1 0.041(2) 0.075(3) 0.058(2) -0.0054(19) -0.0010(16) -0.0128(18)
N2 0.053(2) 0.072(3) 0.045(2) -0.0017(19) 0.0003(16) -0.0146(18)
C1 0.0379(19) 0.045(2) 0.044(2) -0.0066(18) 0.0024(16) -0.0074(16)
C2 0.0359(19) 0.050(2) 0.040(2) -0.0038(17) -0.0019(15) -0.0080(16)
C3 0.0372(19) 0.041(2) 0.045(2) -0.0108(17) 0.0005(15) -0.0089(16)
C4 0.041(2) 0.044(2) 0.042(2) -0.0083(17) 0.0023(16) -0.0057(17)
C5 0.043(2) 0.051(2) 0.049(2) -0.0114(19) -0.0055(17) -0.0062(18)
C6 0.0355(19) 0.061(3) 0.047(2) -0.0105(19) -0.0001(16) -0.0087(18)
C7 0.037(2) 0.054(3) 0.046(2) 0.004(2) 0.0025(16) -0.0137(18)
C8 0.0353(19) 0.055(2) 0.041(2) 0.0019(19) 0.0040(16) -0.0122(17)
C9 0.041(2) 0.058(3) 0.045(2) -0.001(2) 0.0043(17) -0.0126(19)
C10 0.033(2) 0.062(3) 0.051(3) 0.009(2) 0.0058(16) -0.0132(19)
C11 0.046(2) 0.052(3) 0.059(3) 0.000(2) 0.0080(19) -0.0123(19)
C12 0.051(2) 0.053(3) 0.054(3) -0.004(2) 0.0147(19) -0.015(2)
C13 0.046(2) 0.055(3) 0.047(2) -0.002(2) 0.0046(17) -0.0088(19)
C14 0.060(3) 0.060(3) 0.050(3) -0.011(2) 0.0077(19) -0.020(2)
C15 0.058(3) 0.059(3) 0.062(3) -0.014(2) 0.000(2) -0.012(2)
C16 0.080(4) 0.073(3) 0.066(3) -0.021(3) -0.006(3) -0.011(3)
C17 0.050(2) 0.076(3) 0.055(3) 0.009(2) -0.0066(19) -0.010(2)
C18 0.127(3) 0.092(2) 0.096(2) -0.039(2) 0.016(2) -0.023(3)
O3A 0.129(3) 0.093(2) 0.096(2) -0.0393(19) 0.017(2) -0.023(3)
C19A 0.129(3) 0.094(2) 0.097(2) -0.040(2) 0.016(2) -0.023(3)
C20A 0.129(3) 0.094(3) 0.097(3) -0.040(2) 0.016(3) -0.023(3)
C21A 0.129(3) 0.096(3) 0.099(3) -0.040(3) 0.016(3) -0.021(3)
O3B 0.128(3) 0.093(2) 0.096(2) -0.0389(19) 0.017(2) -0.024(3)
C19B 0.129(3) 0.094(2) 0.096(2) -0.0393(19) 0.017(2) -0.024(3)
C20B 0.130(3) 0.096(3) 0.097(2) -0.039(2) 0.017(3) -0.024(3)
C21B 0.132(4) 0.099(3) 0.099(3) -0.036(3) 0.018(3) -0.025(3)
C22 0.047(2) 0.049(2) 0.038(2) -0.0024(17) -0.0014(16) -0.0106(18)
C23 0.040(2) 0.052(2) 0.049(3) -0.013(2) -0.0013(17) -0.0020(18)

loop_
_atom_type_symbol
_atom_type_description
_atom_type_scat_dispersion_real
_atom_type_scat_dispersion_imag
_atom_type_scat_source
C C 0.0033 0.0016 'International Tables Vol C Tables 4.2.6.8 and 6.1.1.4'
H H 0.0000 0.0000 'International Tables Vol C Tables 4.2.6.8 and 6.1.1.4'
N N 0.0061 0.0033 'International Tables Vol C Tables 4.2.6.8 and 6.1.1.4'
O O 0.0106 0.0060 'International Tables Vol C Tables 4.2.6.8 and 6.1.1.4'

loop_
_geom_angle_atom_site_label_1
_geom_angle_atom_site_label_2
_geom_angle_atom_site_label_3
_geom_angle
_geom_angle_site_symmetry_1
_geom_angle_site_symmetry_3
_geom_angle_publ_flag
C1 O1 C7 119.2(3) . . ?
C14 O2 C13 113.1(3) . . ?
O1 C1 C2 123.4(3) . . ?
O1 C1 C6 116.1(3) . . ?
C2 C1 C6 120.5(3) . . ?
C1 C2 C3 119.3(3) . . ?
C1 C2 H2 120.4 . . ?
C3 C2 H2 120.4 . . ?
C2 C3 C4 120.8(3) . . ?
C2 C3 C22 119.5(3) . . ?
C4 C3 C22 119.7(3) . . ?
C5 C4 C3 118.9(3) . . ?
C5 C4 C23 121.5(3) . . ?
C3 C4 C23 119.6(3) . . ?
C6 C5 C4 120.5(4) . . ?
C6 C5 H5 119.7 . . ?
C4 C5 H5 119.7 . . ?
C5 C6 C1 120.0(3) . . ?
C5 C6 H6 120.0 . . ?
C1 C6 H6 120.0 . . ?
C8 C7 O1 118.8(4) . . ?
C8 C7 C12 122.6(4) . . ?
O1 C7 C12 118.3(4) . . ?
C7 C8 C9 117.4(4) . . ?
C7 C8 C13 121.7(4) . . ?
C9 C8 C13 120.8(4) . . ?
C10 C9 C8 122.0(5) . . ?
C10 C9 H9 119.0 . . ?
C8 C9 H9 119.0 . . ?
C11 C10 C9 118.1(4) . . ?
C11 C10 C17 121.9(4) . . ?
C9 C10 C17 119.9(5) . . ?
C10 C11 C12 122.5(4) . . ?
C10 C11 H11 118.7 . . ?
C12 C11 H11 118.7 . . ?
C11 C12 C7 117.3(5) . . ?
C11 C12 C18 121.2(5) . . ?
C7 C12 C18 121.4(5) . . ?
O2 C13 C8 114.2(3) . . ?
O2 C13 H13A 108.7 . . ?
C8 C13 H13A 108.7 . . ?
O2 C13 H13B 108.7 . . ?
C8 C13 H13B 108.7 . . ?
H13A C13 H13B 107.6 . . ?
O2 C14 C15 113.8(3) . . ?
O2 C14 H14A 108.8 . . ?
C15 C14 H14A 108.8 . . ?
O2 C14 H14B 108.8 . . ?
C15 C14 H14B 108.8 . . ?
H14A C14 H14B 107.7 . . ?
C16 C15 C14 177.5(5) . . ?
C15 C16 H16 180.0 . . ?
C10 C17 H17A 109.5 . . ?
C10 C17 H17B 109.5 . . ?
H17A C17 H17B 109.5 . . ?
C10 C17 H17C 109.5 . . ?
H17A C17 H17C 109.5 . . ?
H17B C17 H17C 109.5 . . ?
O3A C18 C12 120.2(7) . . ?
O3A C18 O3B 30.7(6) . . ?
C12 C18 O3B 102.4(6) . . ?
O3A C18 H18A 107.3 . . ?
C12 C18 H18A 107.3 . . ?
O3B C18 H18A 91.6 . . ?
O3A C18 H18B 107.3 . . ?
C12 C18 H18B 107.3 . . ?
O3B C18 H18B 138.0 . . ?
H18A C18 H18B 106.9 . . ?
O3A C18 H18C 81.0 . . ?
C12 C18 H18C 111.3 . . ?
O3B C18 H18C 111.3 . . ?
H18A C18 H18C 128.6 . . ?
H18B C18 H18C 29.3 . . ?
O3A C18 H18D 119.0 . . ?
C12 C18 H18D 111.3 . . ?
O3B C18 H18D 111.3 . . ?
H18A C18 H18D 22.3 . . ?
H18B C18 H18D 84.9 . . ?
H18C C18 H18D 109.2 . . ?
O3B O3A C19B 84.0(14) . . ?
O3B O3A C18 93.9(15) . . ?
C19B O3A C18 144.3(12) . . ?
O3B O3A C19A 137.2(16) . . ?
C19B O3A C19A 54.5(9) . . ?
C18 O3A C19A 113.1(10) . . ?
C19B C19A C20A 156.3(16) . . ?
C19B C19A O3A 52.6(8) . . ?
C20A C19A O3A 119.0(12) . . ?
C19B C19A H19A 62.1 . . ?
C20A C19A H19A 107.6 . . ?
O3A C19A H19A 107.6 . . ?
C19B C19A H19B 96.1 . . ?
C20A C19A H19B 107.6 . . ?
O3A C19A H19B 107.6 . . ?
H19A C19A H19B 107.0 . . ?
C21A C20A C19A 168.6(17) . . ?
C20A C21A H21A 180.0 . . ?
O3A O3B C19B 62.2(12) . . ?
O3A O3B C18 55.4(11) . . ?
C19B O3B C18 109.0(8) . . ?
O3A C19B C19A 72.9(10) . . ?
O3A C19B O3B 33.8(7) . . ?
C19A C19B O3B 106.0(10) . . ?
O3A C19B C20B 130.3(12) . . ?
C19A C19B C20B 134.2(14) . . ?
O3B C19B C20B 107.9(10) . . ?
O3A C19B H19C 77.7 . . ?
C19A C19B H19C 27.5 . . ?
O3B C19B H19C 110.1 . . ?
C20B C19B H19C 110.1 . . ?
O3A C19B H19D 113.4 . . ?
C19A C19B H19D 85.4 . . ?
O3B C19B H19D 110.1 . . ?
C20B C19B H19D 110.1 . . ?
H19C C19B H19D 108.4 . . ?
C21B C20B C19B 174.4(16) . . ?
C20B C21B H21B 180.0 . . ?
N1 C22 C3 179.4(5) . . ?
N2 C23 C4 178.7(4) . . ?

loop_
_geom_bond_atom_site_label_1
_geom_bond_atom_site_label_2
_geom_bond_distance
_geom_bond_site_symmetry_2
_geom_bond_publ_flag
O1 C1 1.363(4) . ?
O1 C7 1.401(5) . ?
O2 C14 1.425(5) . ?
O2 C13 1.443(4) . ?
N1 C22 1.144(5) . ?
N2 C23 1.163(5) . ?
C1 C2 1.388(5) . ?
C1 C6 1.399(5) . ?
C2 C3 1.389(5) . ?
C2 H2 0.9500 . ?
C3 C4 1.405(5) . ?
C3 C22 1.451(5) . ?
C4 C5 1.398(5) . ?
C4 C23 1.424(5) . ?
C5 C6 1.376(5) . ?
C5 H5 0.9500 . ?
C6 H6 0.9500 . ?
C7 C8 1.381(6) . ?
C7 C12 1.404(6) . ?
C8 C9 1.398(6) . ?
C8 C13 1.506(6) . ?
C9 C10 1.395(6) . ?
C9 H9 0.9500 . ?
C10 C11 1.376(7) . ?
C10 C17 1.520(6) . ?
C11 C12 1.390(6) . ?
C11 H11 0.9500 . ?
C12 C18 1.483(8) . ?
C13 H13A 0.9900 . ?
C13 H13B 0.9900 . ?
C14 C15 1.468(7) . ?
C14 H14A 0.9900 . ?
C14 H14B 0.9900 . ?
C15 C16 1.183(7) . ?
C16 H16 0.9500 . ?
C17 H17A 0.9800 . ?
C17 H17B 0.9800 . ?
C17 H17C 0.9800 . ?
C18 O3A 1.299(12) . ?
C18 O3B 1.574(11) . ?
C18 H18A 0.9900 . ?
C18 H18B 0.9900 . ?
C18 H18C 0.9900 . ?
C18 H18D 0.9900 . ?
O3A O3B 0.807(13) . ?
O3A C19B 1.282(15) . ?
O3A C19A 1.542(19) . ?
C19A C19B 1.315(18) . ?
C19A C20A 1.43(2) . ?
C19A H19A 0.9900 . ?
C19A H19B 0.9900 . ?
C20A C21A 1.23(2) . ?
C21A H21A 0.9500 . ?
O3B C19B 1.442(16) . ?
C19B C20B 1.519(9) . ?
C19B H19C 0.9900 . ?
C19B H19D 0.9900 . ?
C20B C21B 1.168(9) . ?
C21B H21B 0.9500 . ?

loop_
_geom_torsion_atom_site_label_1
_geom_torsion_atom_site_label_2
_geom_torsion_atom_site_label_3
_geom_torsion_atom_site_label_4
_geom_torsion
_geom_torsion_site_symmetry_1
_geom_torsion_site_symmetry_2
_geom_torsion_site_symmetry_3
_geom_torsion_site_symmetry_4
_geom_torsion_publ_flag
C7 O1 C1 C2 5.3(6) . . . . ?
C7 O1 C1 C6 -174.1(4) . . . . ?
O1 C1 C2 C3 179.4(4) . . . . ?
C6 C1 C2 C3 -1.3(6) . . . . ?
C1 C2 C3 C4 2.2(6) . . . . ?
C1 C2 C3 C22 -178.2(4) . . . . ?
C2 C3 C4 C5 -2.1(6) . . . . ?
C22 C3 C4 C5 178.3(4) . . . . ?
C2 C3 C4 C23 178.6(4) . . . . ?
C22 C3 C4 C23 -1.0(6) . . . . ?
C3 C4 C5 C6 1.0(6) . . . . ?
C23 C4 C5 C6 -179.6(4) . . . . ?
C4 C5 C6 C1 -0.1(6) . . . . ?
O1 C1 C6 C5 179.6(4) . . . . ?
C2 C1 C6 C5 0.2(7) . . . . ?
C1 O1 C7 C8 91.1(4) . . . . ?
C1 O1 C7 C12 -95.4(4) . . . . ?
O1 C7 C8 C9 174.1(3) . . . . ?
C12 C7 C8 C9 0.8(5) . . . . ?
O1 C7 C8 C13 -3.1(5) . . . . ?
C12 C7 C8 C13 -176.3(3) . . . . ?
C7 C8 C9 C10 -1.1(5) . . . . ?
C13 C8 C9 C10 176.0(3) . . . . ?
C8 C9 C10 C11 0.9(5) . . . . ?
C8 C9 C10 C17 -178.2(3) . . . . ?
C9 C10 C11 C12 -0.3(6) . . . . ?
C17 C10 C11 C12 178.8(3) . . . . ?
C10 C11 C12 C7 0.0(6) . . . . ?
C10 C11 C12 C18 -176.6(4) . . . . ?
C8 C7 C12 C11 -0.3(6) . . . . ?
O1 C7 C12 C11 -173.5(3) . . . . ?
C8 C7 C12 C18 176.3(4) . . . . ?
O1 C7 C12 C18 3.0(6) . . . . ?
C14 O2 C13 C8 -61.4(5) . . . . ?
C7 C8 C13 O2 -74.2(5) . . . . ?
C9 C8 C13 O2 108.7(4) . . . . ?
C13 O2 C14 C15 -56.5(5) . . . . ?
C11 C12 C18 O3A -128.5(9) . . . . ?
C7 C12 C18 O3A 55.1(10) . . . . ?
C11 C12 C18 O3B -101.5(6) . . . . ?
C7 C12 C18 O3B 82.1(7) . . . . ?
C12 C18 O3A O3B 60.4(15) . . . . ?
C12 C18 O3A C19B 145.4(19) . . . . ?
O3B C18 O3A C19B 85(2) . . . . ?
C12 C18 O3A C19A -153.8(9) . . . . ?
O3B C18 O3A C19A 145.9(19) . . . . ?
O3B O3A C19A C19B -17(2) . . . . ?
C18 O3A C19A C19B -141.3(14) . . . . ?
O3B O3A C19A C20A -170(2) . . . . ?
C19B O3A C19A C20A -153.3(18) . . . . ?
C18 O3A C19A C20A 65.4(17) . . . . ?
C19B C19A C20A C21A -159(7) . . . . ?
O3A C19A C20A C21A -96(8) . . . . ?
C18 O3A O3B C19B 144.2(11) . . . . ?
C19A O3A O3B C19B 13.6(19) . . . . ?
C19B O3A O3B C18 -144.2(11) . . . . ?
C19A O3A O3B C18 -131(2) . . . . ?
C12 C18 O3B O3A -129.7(14) . . . . ?
O3A C18 O3B C19B -33.2(13) . . . . ?
C12 C18 O3B C19B -162.9(8) . . . . ?
O3B O3A C19B C19A 168.7(16) . . . . ?
C18 O3A C19B C19A 80(2) . . . . ?
C18 O3A C19B O3B -88(2) . . . . ?
C19A O3A C19B O3B -168.7(16) . . . . ?
O3B O3A C19B C20B -57(2) . . . . ?
C18 O3A C19B C20B -145.5(19) . . . . ?
C19A O3A C19B C20B 134(2) . . . . ?
C20A C19A C19B O3A 77(4) . . . . ?
C20A C19A C19B O3B 84(4) . . . . ?
O3A C19A C19B O3B 6.5(9) . . . . ?
C20A C19A C19B C20B -53(4) . . . . ?
O3A C19A C19B C20B -130.1(19) . . . . ?
C18 O3B C19B O3A 30.6(12) . . . . ?
O3A O3B C19B C19A -11.3(16) . . . . ?
C18 O3B C19B C19A 19.3(13) . . . . ?
O3A O3B C19B C20B 137.6(17) . . . . ?
C18 O3B C19B C20B 168.2(10) . . . . ?
